data_7203460
loop_
_publ_author_name
'Carlucci, Lucia'
'Ciani, Gianfranco'
'Proserpio, Davide M.'
'Porta, Francesca'

_publ_section_title
;
 New metal?organic frameworks and supramolecular arrays assembled with
 the bent ditopic ligand 4,4-diaminodiphenylmethane
;
_journal_issue 9
_journal_name_full CrystEngComm
_journal_page_first 696
_journal_paper_doi 10.1039/b606482e
_journal_volume 8
_journal_year 2006
_chemical_formula_sum 'C26 H32 Cl2 Mn N4 O2'
_chemical_formula_weight 558.40
_space_group_IT_number 2
_symmetry_cell_setting triclinic
_symmetry_Int_Tables_number 2
_symmetry_space_group_name_Hall '-P 1'
_symmetry_space_group_name_H-M 'P -1'
_atom_sites_solution_hydrogens geom
_atom_sites_solution_primary direct
_atom_sites_solution_secondary difmap
_cell_angle_alpha 104.059(5)
_cell_angle_beta 92.721(5)
_cell_angle_gamma 102.425(5)
_cell_formula_units_Z 1
_cell_length_a 5.6911(7)
_cell_length_b 9.5004(12)
_cell_length_c 12.7455(16)
_cell_measurement_reflns_used 472
_cell_measurement_temperature 293(2)
_cell_measurement_theta_max 24
_cell_measurement_theta_min 4
_cell_volume 649.19(14)
_computing_molecular_graphics Topos
_computing_structure_refinement 'SHELXL-97 (Sheldrick, 1997)'
_computing_structure_solution SIR97
_diffrn_ambient_temperature 293(2)
_diffrn_detector_type CCD_plate
_diffrn_measured_fraction_theta_full 0.995
_diffrn_measured_fraction_theta_max 0.995
_diffrn_measurement_device SMART
_diffrn_measurement_method omega-scan
_diffrn_radiation_monochromator graphite
_diffrn_radiation_source 'fine-focus sealed tube'
_diffrn_radiation_type MoK\a
_diffrn_radiation_wavelength 0.71073
_diffrn_reflns_av_R_equivalents 0.0330
_diffrn_reflns_av_sigmaI/netI 0.0405
_diffrn_reflns_limit_h_max 6
_diffrn_reflns_limit_h_min -6
_diffrn_reflns_limit_k_max 11
_diffrn_reflns_limit_k_min -11
_diffrn_reflns_limit_l_max 15
_diffrn_reflns_limit_l_min -15
_diffrn_reflns_number 6558
_diffrn_reflns_theta_full 25.07
_diffrn_reflns_theta_max 25.07
_diffrn_reflns_theta_min 1.66
_diffrn_standards_decay_% 0
_exptl_absorpt_coefficient_mu 0.745
_exptl_absorpt_correction_T_max 1.00
_exptl_absorpt_correction_T_min 0.88
_exptl_absorpt_correction_type sadabs
_exptl_crystal_colour brown
_exptl_crystal_density_diffrn 1.428
_exptl_crystal_density_method 'not measured'
_exptl_crystal_description needle
_exptl_crystal_F_000 291
_exptl_crystal_size_max 0.24
_exptl_crystal_size_mid 0.08
_exptl_crystal_size_min 0.06
_refine_diff_density_max 0.632
_refine_diff_density_min -0.574
_refine_diff_density_rms 0.052
_refine_ls_extinction_method none
_refine_ls_goodness_of_fit_all 1.056
_refine_ls_hydrogen_treatment constr
_refine_ls_matrix_type full
_refine_ls_number_parameters 155
_refine_ls_number_reflns 2293
_refine_ls_number_restraints 0
_refine_ls_restrained_S_all 1.056
_refine_ls_R_factor_all 0.0578
_refine_ls_R_factor_obs 0.0385
_refine_ls_shift/su_max 0.000
_refine_ls_shift/su_mean 0.000
_refine_ls_structure_factor_coef Fsqd
_refine_ls_weighting_details 'calc w=1/[\s^2^(Fo^2^)+(0.0594P)^2^+0.1176P] where P=(Fo^2^+2Fc^2^)/3'
_refine_ls_weighting_scheme calc
_refine_ls_wR_factor_all 0.1084
_refine_ls_wR_factor_obs 0.0990
_reflns_number_observed 1762
_reflns_number_total 2293
_reflns_observed_criterion >2sigma(I)
_cod_data_source_file b606482e.txt
_cod_data_source_block 5b
_cod_depositor_comments
;
The following automatic conversions were performed:
'_symmetry_cell_setting' value 'Triclinic' changed to 'triclinic'
according to '/home/saulius/struct/CIF-dictionaries/cif_core.dic'
dictionary named 'cif_core.dic' version 2.4.1 from 2010-06-29.

Automatic conversion script
Id: cif_fix_enum 1527 2010-12-29 10:47:43Z saulius 
;
_cod_original_sg_symbol_H-M P-1
_cod_database_code 7203460
_diffrn_measurement_domega 0.30
_diffrn_measurement_rtime 30

loop_
_symmetry_equiv_pos_as_xyz
'x, y, z'
'-x, -y, -z'

loop_
_atom_site_label
_atom_site_type_symbol
_atom_site_fract_x
_atom_site_fract_y
_atom_site_fract_z
_atom_site_U_iso_or_equiv
_atom_site_adp_type
_atom_site_occupancy
_atom_site_symmetry_multiplicity
_atom_site_calc_flag
_atom_site_refinement_flags
_atom_site_disorder_assembly
_atom_site_disorder_group
Mn Mn 0.5000 -0.5000 0.5000 0.0327(2) Uani 1 2 d S . .
Cl Cl 0.22326(13) -0.54489(9) 0.64539(6) 0.0564(3) Uani 1 1 d . . .
O1W O 0.1971(3) -0.6126(2) 0.37560(16) 0.0498(5) Uiso 1 1 d . . .
H1W1 H 0.2598 -0.6388 0.3067 0.075 Uiso 1 1 d R . .
H1W2 H 0.0884 -0.5472 0.3715 0.075 Uiso 1 1 d R . .
N1 N 0.3841(4) -0.2850(2) 0.49460(18) 0.0437(6) Uani 1 1 d . . .
H1A H 0.4214 -0.2667 0.4306 0.052 Uiso 1 1 calc R . .
H1B H 0.2216 -0.3064 0.4916 0.052 Uiso 1 1 calc R . .
C3 C 0.4083(5) 0.0421(3) 0.7278(2) 0.0441(7) Uani 1 1 d . . .
H3 H 0.3065 0.0775 0.7775 0.053 Uiso 1 1 calc R . .
N2 N 1.3122(5) 0.2288(3) 1.1815(2) 0.0646(8) Uani 1 1 d . . .
H2A H 1.4635 0.2826 1.1852 0.097 Uiso 1 1 d R . .
H2B H 1.3140 0.1317 1.1744 0.097 Uiso 1 1 d R . .
C1 C 0.4702(5) -0.1466(3) 0.5761(2) 0.0375(6) Uani 1 1 d . . .
C6 C 0.7043(5) -0.0655(3) 0.5801(2) 0.0399(7) Uani 1 1 d . . .
H6 H 0.8062 -0.1014 0.5306 0.048 Uiso 1 1 calc R . .
C4 C 0.6412(5) 0.1260(3) 0.7322(2) 0.0382(6) Uani 1 1 d . . .
C2 C 0.3226(5) -0.0936(3) 0.6510(2) 0.0438(7) Uani 1 1 d . . .
H2 H 0.1659 -0.1485 0.6502 0.053 Uiso 1 1 calc R . .
C5 C 0.7882(5) 0.0693(3) 0.6575(2) 0.0399(6) Uani 1 1 d . . .
H5 H 0.9464 0.1228 0.6593 0.048 Uiso 1 1 calc R . .
C8 C 0.8863(5) 0.2636(3) 0.9123(2) 0.0415(7) Uani 1 1 d . . .
C7 C 0.7347(6) 0.2751(3) 0.8152(2) 0.0475(7) Uani 1 1 d . . .
H7A H 0.8313 0.3444 0.7804 0.057 Uiso 1 1 calc R . .
H7B H 0.5983 0.3152 0.8402 0.057 Uiso 1 1 calc R . .
C12 C 1.2649(6) 0.3315(3) 1.0261(3) 0.0549(8) Uani 1 1 d . . .
H12 H 1.4242 0.3868 1.0419 0.066 Uiso 1 1 calc R . .
C9 C 0.7941(6) 0.1728(4) 0.9776(2) 0.0550(8) Uani 1 1 d . . .
H9 H 0.6342 0.1183 0.9622 0.066 Uiso 1 1 calc R . .
C10 C 0.9346(6) 0.1609(4) 1.0657(3) 0.0599(9) Uani 1 1 d . . .
H10 H 0.8676 0.0998 1.1089 0.072 Uiso 1 1 calc R . .
C11 C 1.1735(6) 0.2395(3) 1.0898(2) 0.0482(7) Uani 1 1 d . . .
C13 C 1.1226(5) 0.3431(3) 0.9384(3) 0.0518(8) Uani 1 1 d . . .
H13 H 1.1887 0.4061 0.8964 0.062 Uiso 1 1 calc R . .

loop_
_atom_site_aniso_label
_atom_site_aniso_U_11
_atom_site_aniso_U_22
_atom_site_aniso_U_33
_atom_site_aniso_U_23
_atom_site_aniso_U_13
_atom_site_aniso_U_12
Mn 0.0297(3) 0.0341(3) 0.0321(3) 0.0071(2) -0.0034(2) 0.0058(2)
Cl 0.0482(5) 0.0767(6) 0.0566(5) 0.0316(4) 0.0187(4) 0.0214(4)
N1 0.0490(14) 0.0375(13) 0.0432(14) 0.0108(11) -0.0087(11) 0.0100(11)
C3 0.0414(16) 0.0531(18) 0.0403(16) 0.0122(14) 0.0086(13) 0.0148(13)
N2 0.0746(19) 0.0707(19) 0.0442(16) 0.0044(13) -0.0115(14) 0.0235(15)
C1 0.0412(15) 0.0356(15) 0.0372(15) 0.0143(12) -0.0062(12) 0.0091(12)
C6 0.0414(16) 0.0438(16) 0.0379(15) 0.0128(13) 0.0068(13) 0.0145(13)
C4 0.0396(15) 0.0408(15) 0.0349(15) 0.0118(12) -0.0028(12) 0.0099(12)
C2 0.0333(15) 0.0471(17) 0.0512(18) 0.0177(14) 0.0023(13) 0.0045(13)
C5 0.0338(14) 0.0418(16) 0.0450(16) 0.0164(13) 0.0015(13) 0.0054(12)
C8 0.0514(17) 0.0344(15) 0.0345(15) 0.0024(12) 0.0030(13) 0.0092(13)
C7 0.0566(18) 0.0398(16) 0.0433(17) 0.0075(13) -0.0004(14) 0.0103(14)
C12 0.0464(18) 0.0522(19) 0.058(2) 0.0104(16) -0.0044(16) 0.0019(14)
C9 0.0487(18) 0.060(2) 0.0496(19) 0.0160(16) -0.0009(15) -0.0024(15)
C10 0.067(2) 0.067(2) 0.0441(19) 0.0222(16) 0.0028(17) 0.0043(17)
C11 0.0557(19) 0.0487(17) 0.0365(16) 0.0000(13) -0.0019(14) 0.0178(15)
C13 0.0507(19) 0.0491(18) 0.0540(19) 0.0172(15) 0.0029(15) 0.0042(14)

loop_
_atom_type_symbol
_atom_type_description
_atom_type_scat_dispersion_real
_atom_type_scat_dispersion_imag
_atom_type_scat_source
C C 0.0033 0.0016 'International Tables Vol C Tables 4.2.6.8 and 6.1.1.4'
H H 0.0000 0.0000 'International Tables Vol C Tables 4.2.6.8 and 6.1.1.4'
N N 0.0061 0.0033 'International Tables Vol C Tables 4.2.6.8 and 6.1.1.4'
Cl Cl 0.1484 0.1585 'International Tables Vol C Tables 4.2.6.8 and 6.1.1.4'
Mn Mn 0.3368 0.7283 'International Tables Vol C Tables 4.2.6.8 and 6.1.1.4'
O O 0.0106 0.0060 'International Tables Vol C Tables 4.2.6.8 and 6.1.1.4'

loop_
_geom_angle_atom_site_label_1
_geom_angle_atom_site_label_2
_geom_angle_atom_site_label_3
_geom_angle
_geom_angle_site_symmetry_1
_geom_angle_site_symmetry_3
_geom_angle_publ_flag
O1W Mn O1W 180.00(8) 2_646 . ?
O1W Mn N1 94.36(8) 2_646 . ?
O1W Mn N1 85.64(8) . . ?
O1W Mn N1 85.64(8) 2_646 2_646 ?
O1W Mn N1 94.36(8) . 2_646 ?
N1 Mn N1 180.000(1) . 2_646 ?
O1W Mn Cl 90.64(6) 2_646 . ?
O1W Mn Cl 89.36(6) . . ?
N1 Mn Cl 91.98(6) . . ?
N1 Mn Cl 88.02(6) 2_646 . ?
O1W Mn Cl 89.36(6) 2_646 2_646 ?
O1W Mn Cl 90.64(6) . 2_646 ?
N1 Mn Cl 88.02(6) . 2_646 ?
N1 Mn Cl 91.98(6) 2_646 2_646 ?
Cl Mn Cl 180.0 . 2_646 ?
Mn O1W H1W1 108.5 . . ?
Mn O1W H1W2 110.6 . . ?
H1W1 O1W H1W2 109.1 . . ?
C1 N1 Mn 123.27(16) . . ?
C1 N1 C7 1.03(13) . . ?
Mn N1 C7 123.86(8) . . ?
C1 N1 N2 32.65(13) . . ?
Mn N1 N2 90.74(6) . . ?
C7 N1 N2 33.34(4) . . ?
C1 N1 H1A 106.5 . . ?
Mn N1 H1A 106.5 . . ?
C7 N1 H1A 105.5 . . ?
N2 N1 H1A 124.4 . . ?
C1 N1 H1B 106.5 . . ?
Mn N1 H1B 106.5 . . ?
C7 N1 H1B 106.9 . . ?
N2 N1 H1B 118.6 . . ?
H1A N1 H1B 106.5 . . ?
C4 C3 C2 121.6(3) . . ?
C4 C3 H3 119.2 . . ?
C2 C3 H3 119.2 . . ?
C11 N2 H1W1 110.5 . 1_666 ?
C11 N2 C7 1.17(15) . . ?
H1W1 N2 C7 109.5 1_666 . ?
C11 N2 N1 32.96(16) . . ?
H1W1 N2 N1 134.9 1_666 . ?
C7 N2 N1 33.41(4) . . ?
C11 N2 H2A 109.5 . . ?
H1W1 N2 H2A 90.5 1_666 . ?
C7 N2 H2A 110.2 . . ?
N1 N2 H2A 121.3 . . ?
C11 N2 H2B 108.9 . . ?
H1W1 N2 H2B 125.9 1_666 . ?
C7 N2 H2B 109.3 . . ?
N1 N2 H2B 75.9 . . ?
H2A N2 H2B 109.6 . . ?
C6 C1 C2 119.3(2) . . ?
C6 C1 N1 119.8(2) . . ?
C2 C1 N1 120.9(2) . . ?
C1 C6 C5 120.3(3) . . ?
C1 C6 H6 119.9 . . ?
C5 C6 H6 119.9 . . ?
C3 C4 C5 117.6(2) . . ?
C3 C4 C7 121.8(3) . . ?
C5 C4 C7 120.6(2) . . ?
C1 C2 C3 119.9(2) . . ?
C1 C2 H2 120.1 . . ?
C3 C2 H2 120.1 . . ?
C4 C5 C6 121.3(2) . . ?
C4 C5 H5 119.3 . . ?
C6 C5 H5 119.3 . . ?
C13 C8 C9 117.4(3) . . ?
C13 C8 C7 120.9(3) . . ?
C9 C8 C7 121.7(3) . . ?
C8 C7 C4 112.8(2) . . ?
C8 C7 N2 0.37(14) . . ?
C4 C7 N2 112.53(16) . . ?
C8 C7 N1 113.54(16) . . ?
C4 C7 N1 0.98(13) . . ?
N2 C7 N1 113.25(6) . . ?
C8 C7 H7A 109.0 . . ?
C4 C7 H7A 109.0 . . ?
N2 C7 H7A 109.0 . . ?
N1 C7 H7A 108.1 . . ?
C8 C7 H7B 109.0 . . ?
C4 C7 H7B 109.0 . . ?
N2 C7 H7B 109.4 . . ?
N1 C7 H7B 109.2 . . ?
H7A C7 H7B 107.8 . . ?
C11 C12 C13 120.8(3) . . ?
C11 C12 H12 119.6 . . ?
C13 C12 H12 119.6 . . ?
C8 C9 C10 121.5(3) . . ?
C8 C9 H9 119.2 . . ?
C10 C9 H9 119.2 . . ?
C11 C10 C9 120.4(3) . . ?
C11 C10 H10 119.8 . . ?
C9 C10 H10 119.8 . . ?
C12 C11 C10 118.3(3) . . ?
C12 C11 N2 122.0(3) . . ?
C10 C11 N2 119.6(3) . . ?
C8 C13 C12 121.5(3) . . ?
C8 C13 H13 119.3 . . ?
C12 C13 H13 119.3 . . ?

loop_
_geom_bond_atom_site_label_1
_geom_bond_atom_site_label_2
_geom_bond_distance
_geom_bond_site_symmetry_2
_geom_bond_publ_flag
Mn O1W 2.1800(19) 2_646 ?
Mn O1W 2.1800(19) . ?
Mn N1 2.292(2) . ?
Mn N1 2.292(2) 2_646 ?
Mn Cl 2.5432(7) . ?
Mn Cl 2.5432(7) 2_646 ?
O1W H1W1 0.9601 . ?
O1W H1W2 0.9752 . ?
N1 C1 1.435(3) . ?
N1 C7 5.752(4) . ?
N1 N2 9.598(3) . ?
N1 H1A 0.9000 . ?
N1 H1B 0.9000 . ?
C3 C4 1.383(4) . ?
C3 C2 1.389(4) . ?
C3 H3 0.9300 . ?
N2 C11 1.416(4) . ?
N2 H1W1 1.8572 1_666 ?
N2 C7 5.741(4) . ?
N2 H2A 0.8941 . ?
N2 H2B 0.9064 . ?
C1 C6 1.380(4) . ?
C1 C2 1.377(4) . ?
C6 C5 1.385(4) . ?
C6 H6 0.9300 . ?
C4 C5 1.385(4) . ?
C4 C7 1.517(4) . ?
C2 H2 0.9300 . ?
C5 H5 0.9300 . ?
C8 C13 1.374(4) . ?
C8 C9 1.381(4) . ?
C8 C7 1.515(4) . ?
C7 H7A 0.9700 . ?
C7 H7B 0.9700 . ?
C12 C11 1.372(4) . ?
C12 C13 1.389(4) . ?
C12 H12 0.9300 . ?
C9 C10 1.389(4) . ?
C9 H9 0.9300 . ?
C10 C11 1.382(4) . ?
C10 H10 0.9300 . ?
C13 H13 0.9300 . ?

loop_
_geom_torsion_atom_site_label_1
_geom_torsion_atom_site_label_2
_geom_torsion_atom_site_label_3
_geom_torsion_atom_site_label_4
_geom_torsion
_geom_torsion_site_symmetry_1
_geom_torsion_site_symmetry_2
_geom_torsion_site_symmetry_3
_geom_torsion_site_symmetry_4
_geom_torsion_publ_flag
Mn N1 C7 N2 -7.41(13) . . . . ?
N1 C7 N2 H1W1 -145.3 . . . 1_666 ?
Mn N1 N2 H1W1 -136.9 . . . 1_666 ?
